data_1570521
loop_
_publ_author_name
'Devi, Tarali'
'Dutta, Kuheli'
'Deutscher, Jennifer'
'Mebs, Stefan'
'Kuhlmann, Uwe'
'Haumann, Michael'
'Cula, Beatrice'
'Dau, Holger'
'Hildebrandt, Peter'
'Ray, Kallol'

_publ_section_title
;
 A high-spin alkylperoxo-iron(iii) complex with <i>cis</i>-anionic
 ligands: implications for the superoxide reductase mechanism.
;
_journal_issue 2
_journal_name_full 'Chemical science'
_journal_page_first 528
_journal_page_last 533
_journal_paper_doi 10.1039/d3sc05603a
_journal_volume 15
_journal_year 2024
_chemical_formula_moiety 'C13 H25 F6 Fe N3 O7 S2'
_chemical_formula_sum 'C13 H25 F6 Fe N3 O7 S2'
_chemical_formula_weight 569.33
_chemical_properties_physical Air-sensitive,Oxygen-sensitive
_space_group_crystal_system orthorhombic
_space_group_IT_number 60
_space_group_name_Hall '-P 2n 2ab'
_space_group_name_H-M_alt 'P b c n'
_atom_sites_solution_hydrogens geom
_audit_creation_method SHELXL-2018/3
_audit_update_record
;
2023-09-22 deposited with the CCDC.	2023-12-06 downloaded from the CCDC.
;
_cell_angle_alpha 90
_cell_angle_beta 90
_cell_angle_gamma 90
_cell_formula_units_Z 8
_cell_length_a 35.662(2)
_cell_length_b 8.8757(6)
_cell_length_c 15.3809(9)
_cell_measurement_reflns_used 7055
_cell_measurement_temperature 100(2)
_cell_measurement_theta_max 25.33
_cell_measurement_theta_min 2.36
_cell_volume 4868.4(5)
_computing_cell_refinement 'Bruker SAINT'
_computing_data_collection 'Bruker APEX3'
_computing_data_reduction 'Bruker SAINT'
_computing_molecular_graphics 'Bruker SHELXTL'
_computing_publication_material 'Bruker SHELXTL'
_computing_structure_refinement 'SHELXL-2018/3 (Sheldrick, 2018)'
_computing_structure_solution 'SHELXS-97 (Sheldrick 2008)'
_diffrn_ambient_temperature 100(2)
_diffrn_measured_fraction_theta_full 1.000
_diffrn_measured_fraction_theta_max 0.997
_diffrn_measurement_device_type 'Bruker D8 Venture'
_diffrn_measurement_method '\f and \w scans'
_diffrn_radiation_type MoK\a
_diffrn_radiation_wavelength 0.71073
_diffrn_reflns_av_R_equivalents 0.0731
_diffrn_reflns_av_unetI/netI 0.0611
_diffrn_reflns_Laue_measured_fraction_full 1.000
_diffrn_reflns_Laue_measured_fraction_max 0.997
_diffrn_reflns_limit_h_max 42
_diffrn_reflns_limit_h_min -42
_diffrn_reflns_limit_k_max 10
_diffrn_reflns_limit_k_min -10
_diffrn_reflns_limit_l_max 17
_diffrn_reflns_limit_l_min -18
_diffrn_reflns_number 23549
_diffrn_reflns_point_group_measured_fraction_full 1.000
_diffrn_reflns_point_group_measured_fraction_max 0.997
_diffrn_reflns_theta_full 25.242
_diffrn_reflns_theta_max 25.392
_diffrn_reflns_theta_min 2.284
_exptl_absorpt_coefficient_mu 0.873
_exptl_absorpt_correction_T_max 0.7452
_exptl_absorpt_correction_T_min 0.6690
_exptl_absorpt_correction_type multi-scan
_exptl_absorpt_process_details SADABS
_exptl_crystal_colour colourless
_exptl_crystal_density_diffrn 1.553
_exptl_crystal_description needle
_exptl_crystal_F_000 2336
_exptl_crystal_size_max 0.230
_exptl_crystal_size_mid 0.070
_exptl_crystal_size_min 0.070
_refine_diff_density_max 0.353
_refine_diff_density_min -0.336
_refine_diff_density_rms 0.080
_refine_ls_extinction_method none
_refine_ls_goodness_of_fit_ref 1.017
_refine_ls_hydrogen_treatment constr
_refine_ls_matrix_type full
_refine_ls_number_parameters 294
_refine_ls_number_reflns 4478
_refine_ls_number_restraints 0
_refine_ls_restrained_S_all 1.017
_refine_ls_R_factor_all 0.0760
_refine_ls_R_factor_gt 0.0417
_refine_ls_shift/su_max 0.001
_refine_ls_shift/su_mean 0.000
_refine_ls_structure_factor_coef Fsqd
_refine_ls_weighting_details 'w=1/[\s^2^(Fo^2^)+(0.0293P)^2^+7.0943P] where P=(Fo^2^+2Fc^2^)/3'
_refine_ls_weighting_scheme calc
_refine_ls_wR_factor_gt 0.0803
_refine_ls_wR_factor_ref 0.0901
_reflns_Friedel_coverage 0.000
_reflns_number_gt 3179
_reflns_number_total 4478
_reflns_threshold_expression 'I > 2\s(I)'
_cod_data_source_file d3sc05603a2.cif
_cod_data_source_block jd419_sq
_cod_depositor_comments 'Adding full bibliography for 1570521.cif.'
_cod_original_cell_volume 4868.5(5)
_cod_database_code 1570521
_shelx_shelxl_version_number 2018/3
_shelx_space_group_comment
;
The symmetry employed for this shelxl refinement is uniquely defined
by the following loop, which should always be used as a source of
symmetry information in preference to the above space-group names.
They are only intended as comments.
;
_shelx_estimated_absorpt_t_min 0.824
_shelx_estimated_absorpt_t_max 0.941

loop_
_space_group_symop_operation_xyz
'x, y, z'
'-x+1/2, -y+1/2, z+1/2'
'-x, y, -z+1/2'
'x+1/2, -y+1/2, -z'
'-x, -y, -z'
'x-1/2, y-1/2, -z-1/2'
'x, -y, z-1/2'
'-x-1/2, y-1/2, z'

loop_
_atom_site_label
_atom_site_type_symbol
_atom_site_fract_x
_atom_site_fract_y
_atom_site_fract_z
_atom_site_U_iso_or_equiv
_atom_site_adp_type
_atom_site_occupancy
_atom_site_site_symmetry_order
_atom_site_calc_flag
_atom_site_refinement_flags_posn
_atom_site_refinement_flags_adp
_atom_site_refinement_flags_occupancy
_atom_site_disorder_assembly
_atom_site_disorder_group
Fe01 Fe 0.36048(2) 0.31551(5) 0.22644(3) 0.01172(12) Uani 1 1 d . . . . .
F1 F 0.46007(6) 0.4694(3) 0.33357(17) 0.0558(7) Uani 1 1 d . . . . .
O1 O 0.41678(8) 0.1701(3) 0.46935(17) 0.0516(8) Uani 1 1 d . . . . .
S1 S 0.41178(2) 0.29034(11) 0.41001(5) 0.0248(2) Uani 1 1 d . . . . .
C1 C 0.31702(9) 0.5577(4) 0.3270(2) 0.0225(8) Uani 1 1 d . . . . .
H1A H 0.309531 0.662548 0.336938 0.034 Uiso 1 1 calc R U . . .
H1B H 0.331977 0.522135 0.376330 0.034 Uiso 1 1 calc R U . . .
H1C H 0.294587 0.494792 0.321003 0.034 Uiso 1 1 calc R U . . .
N1 N 0.33972(7) 0.5482(3) 0.24607(16) 0.0151(6) Uani 1 1 d . . . . .
S2 S 0.30971(2) 0.04912(9) 0.33104(5) 0.01594(19) Uani 1 1 d . . . . .
F2 F 0.47952(6) 0.2449(3) 0.35105(15) 0.0499(7) Uani 1 1 d . . . . .
O2 O 0.39390(7) 0.4234(3) 0.44269(17) 0.0451(8) Uani 1 1 d . . . . .
C2 C 0.27966(9) 0.2934(4) 0.1407(2) 0.0231(8) Uani 1 1 d . . . . .
H2A H 0.263718 0.310368 0.089690 0.035 Uiso 1 1 calc R U . . .
H2B H 0.271163 0.357675 0.188596 0.035 Uiso 1 1 calc R U . . .
H2C H 0.278046 0.187472 0.158192 0.035 Uiso 1 1 calc R U . . .
N2 N 0.31907(7) 0.3309(3) 0.11874(16) 0.0158(6) Uani 1 1 d . . . . .
C3 C 0.38944(10) 0.0231(4) 0.1487(2) 0.0260(9) Uani 1 1 d . . . . .
H3A H 0.363329 -0.011005 0.146422 0.039 Uiso 1 1 calc R U . . .
H3B H 0.399493 0.006108 0.207228 0.039 Uiso 1 1 calc R U . . .
H3C H 0.404363 -0.033426 0.106343 0.039 Uiso 1 1 calc R U . . .
N3 N 0.39117(7) 0.1853(3) 0.12803(16) 0.0165(6) Uani 1 1 d . . . . .
O3 O 0.39927(6) 0.2457(3) 0.32381(13) 0.0199(5) Uani 1 1 d . . . . .
F3 F 0.47717(6) 0.3932(3) 0.45961(14) 0.0534(7) Uani 1 1 d . . . . .
F4 F 0.30877(6) 0.1701(2) 0.48595(12) 0.0336(5) Uani 1 1 d . . . . .
O4 O 0.32254(6) 0.1939(2) 0.29718(14) 0.0195(5) Uani 1 1 d . . . . .
C4 C 0.31631(10) 0.5929(4) 0.1698(2) 0.0228(8) Uani 1 1 d . . . . .
H4A H 0.322702 0.697304 0.152753 0.027 Uiso 1 1 calc R U . . .
H4AB H 0.289536 0.591060 0.186747 0.027 Uiso 1 1 calc R U . . .
O5 O 0.33883(6) -0.0470(3) 0.36273(14) 0.0246(6) Uani 1 1 d . . . . .
F5 F 0.26733(5) -0.0023(2) 0.46635(12) 0.0298(5) Uani 1 1 d . . . . .
C5 C 0.32210(10) 0.4892(4) 0.0923(2) 0.0217(8) Uani 1 1 d . . . . .
H5A H 0.303032 0.511501 0.047337 0.026 Uiso 1 1 calc R U . . .
H5AB H 0.347171 0.507603 0.066801 0.026 Uiso 1 1 calc R U . . .
F6 F 0.25972(5) 0.2161(2) 0.40973(13) 0.0329(5) Uani 1 1 d . . . . .
O6 O 0.28125(7) -0.0196(3) 0.27852(15) 0.0289(6) Uani 1 1 d . . . . .
C6 C 0.33164(9) 0.2258(4) 0.0497(2) 0.0226(8) Uani 1 1 d . . . . .
H6A H 0.320979 0.258769 -0.006627 0.027 Uiso 1 1 calc R U . . .
H6AB H 0.321719 0.124002 0.062387 0.027 Uiso 1 1 calc R U . . .
C7 C 0.37365(10) 0.2171(4) 0.0416(2) 0.0245(8) Uani 1 1 d . . . . .
H7A H 0.380446 0.136369 0.000091 0.029 Uiso 1 1 calc R U . . .
H7AB H 0.383386 0.313675 0.018611 0.029 Uiso 1 1 calc R U . . .
O008 O 0.40530(6) 0.4603(2) 0.18098(14) 0.0197(5) Uani 1 1 d . . . . .
C8 C 0.43087(9) 0.2341(4) 0.1288(2) 0.0230(8) Uani 1 1 d . . . . .
H8A H 0.444087 0.189419 0.078366 0.028 Uiso 1 1 calc R U . . .
H8AB H 0.443144 0.197107 0.182410 0.028 Uiso 1 1 calc R U . . .
C9 C 0.43392(9) 0.4043(4) 0.1247(2) 0.0218(8) Uani 1 1 d . . . . .
H9A H 0.458955 0.437861 0.144720 0.026 Uiso 1 1 calc R U . . .
H9AB H 0.429971 0.440546 0.064541 0.026 Uiso 1 1 calc R U . . .
C10 C 0.40146(10) 0.6199(4) 0.1864(2) 0.0231(8) Uani 1 1 d . . . . .
H10A H 0.392602 0.661705 0.130340 0.028 Uiso 1 1 calc R U . . .
H10B H 0.425737 0.667372 0.201327 0.028 Uiso 1 1 calc R U . . .
C11 C 0.37310(9) 0.6470(4) 0.2568(2) 0.0223(8) Uani 1 1 d . . . . .
H11A H 0.384754 0.627480 0.314138 0.027 Uiso 1 1 calc R U . . .
H11B H 0.365093 0.753804 0.255375 0.027 Uiso 1 1 calc R U . . .
C12 C 0.45954(10) 0.3531(5) 0.3883(2) 0.0315(10) Uani 1 1 d . . . . .
C13 C 0.28509(9) 0.1120(4) 0.4281(2) 0.0204(8) Uani 1 1 d . . . . .

loop_
_atom_site_aniso_label
_atom_site_aniso_U_11
_atom_site_aniso_U_22
_atom_site_aniso_U_33
_atom_site_aniso_U_23
_atom_site_aniso_U_13
_atom_site_aniso_U_12
Fe01 0.0140(2) 0.0116(2) 0.0096(2) 0.0006(2) 0.00109(19) 0.0001(2)
F1 0.0477(15) 0.0525(17) 0.0673(17) 0.0154(14) -0.0079(13) -0.0257(13)
O1 0.0478(18) 0.072(2) 0.0353(16) 0.0325(16) -0.0153(14) -0.0169(16)
S1 0.0168(4) 0.0437(6) 0.0139(4) 0.0000(4) -0.0023(4) -0.0005(4)
C1 0.032(2) 0.018(2) 0.0172(18) -0.0027(15) 0.0079(16) 0.0024(16)
N1 0.0175(14) 0.0139(15) 0.0138(14) -0.0008(12) 0.0028(11) 0.0008(12)
S2 0.0191(4) 0.0152(5) 0.0135(4) 0.0002(4) 0.0023(4) -0.0020(4)
F2 0.0223(12) 0.0615(17) 0.0661(16) -0.0290(14) 0.0052(11) 0.0046(11)
O2 0.0288(15) 0.071(2) 0.0353(16) -0.0283(15) -0.0017(13) 0.0181(14)
C2 0.0156(17) 0.033(2) 0.0212(18) 0.0044(16) -0.0049(15) -0.0039(16)
N2 0.0186(15) 0.0155(16) 0.0133(14) -0.0011(12) 0.0006(11) 0.0005(12)
C3 0.039(2) 0.013(2) 0.027(2) 0.0001(16) 0.0036(17) 0.0033(17)
N3 0.0231(15) 0.0132(15) 0.0131(14) -0.0005(12) 0.0016(12) 0.0010(12)
O3 0.0209(12) 0.0264(14) 0.0126(12) 0.0018(10) -0.0023(10) -0.0011(10)
F3 0.0297(13) 0.090(2) 0.0408(14) -0.0286(14) -0.0103(11) -0.0073(13)
F4 0.0409(13) 0.0372(14) 0.0226(11) -0.0126(10) -0.0013(10) -0.0067(11)
O4 0.0180(12) 0.0189(13) 0.0215(12) 0.0067(11) 0.0018(10) -0.0048(10)
C4 0.029(2) 0.015(2) 0.0238(19) 0.0046(16) -0.0012(16) 0.0048(15)
O5 0.0269(13) 0.0198(14) 0.0270(14) 0.0046(11) 0.0044(11) 0.0090(11)
F5 0.0348(12) 0.0237(12) 0.0310(12) 0.0069(9) 0.0166(10) -0.0032(10)
C5 0.0272(19) 0.021(2) 0.0170(18) 0.0052(16) -0.0035(15) 0.0028(16)
F6 0.0310(12) 0.0265(13) 0.0412(13) 0.0056(10) 0.0092(10) 0.0124(10)
O6 0.0341(14) 0.0289(15) 0.0237(14) -0.0036(12) -0.0040(12) -0.0146(12)
C6 0.031(2) 0.024(2) 0.0128(17) -0.0040(15) -0.0032(15) 0.0016(16)
C7 0.035(2) 0.026(2) 0.0131(18) -0.0027(15) 0.0009(16) 0.0013(16)
O008 0.0188(12) 0.0153(13) 0.0249(13) -0.0002(10) 0.0098(10) -0.0012(10)
C8 0.0194(19) 0.024(2) 0.0254(19) -0.0025(16) 0.0086(15) 0.0039(16)
C9 0.0145(18) 0.030(2) 0.0205(19) -0.0019(17) 0.0070(15) 0.0031(16)
C10 0.029(2) 0.0114(19) 0.029(2) -0.0002(16) 0.0074(17) -0.0074(15)
C11 0.0261(19) 0.013(2) 0.028(2) -0.0009(15) 0.0018(16) -0.0020(14)
C12 0.025(2) 0.040(3) 0.030(2) -0.007(2) -0.0036(18) -0.0018(18)
C13 0.0221(19) 0.016(2) 0.0229(19) -0.0009(16) -0.0002(16) 0.0015(16)

loop_
_atom_type_symbol
_atom_type_description
_atom_type_scat_dispersion_real
_atom_type_scat_dispersion_imag
_atom_type_scat_source
C C 0.0033 0.0016 'International Tables Vol C Tables 4.2.6.8 and 6.1.1.4'
H H 0.0000 0.0000 'International Tables Vol C Tables 4.2.6.8 and 6.1.1.4'
N N 0.0061 0.0033 'International Tables Vol C Tables 4.2.6.8 and 6.1.1.4'
O O 0.0106 0.0060 'International Tables Vol C Tables 4.2.6.8 and 6.1.1.4'
F F 0.0171 0.0103 'International Tables Vol C Tables 4.2.6.8 and 6.1.1.4'
S S 0.1246 0.1234 'International Tables Vol C Tables 4.2.6.8 and 6.1.1.4'
Fe Fe 0.3463 0.8444 'International Tables Vol C Tables 4.2.6.8 and 6.1.1.4'

loop_
_geom_angle_atom_site_label_1
_geom_angle_atom_site_label_2
_geom_angle_atom_site_label_3
_geom_angle
_geom_angle_site_symmetry_1
_geom_angle_site_symmetry_3
_geom_angle_publ_flag
O4 Fe01 O3 84.37(8) . . ?
O4 Fe01 O008 166.67(9) . . ?
O3 Fe01 O008 85.44(8) . . ?
O4 Fe01 N3 114.75(10) . . ?
O3 Fe01 N3 90.45(9) . . ?
O008 Fe01 N3 73.87(9) . . ?
O4 Fe01 N1 101.46(9) . . ?
O3 Fe01 N1 113.11(9) . . ?
O008 Fe01 N1 74.78(9) . . ?
N3 Fe01 N1 138.69(10) . . ?
O4 Fe01 N2 89.39(9) . . ?
O3 Fe01 N2 166.58(9) . . ?
O008 Fe01 N2 102.30(9) . . ?
N3 Fe01 N2 81.37(9) . . ?
N1 Fe01 N2 79.76(9) . . ?
O1 S1 O2 116.82(18) . . ?
O1 S1 O3 114.90(16) . . ?
O2 S1 O3 114.07(15) . . ?
O1 S1 C12 103.36(18) . . ?
O2 S1 C12 103.19(18) . . ?
O3 S1 C12 101.71(15) . . ?
N1 C1 H1A 109.5 . . ?
N1 C1 H1B 109.5 . . ?
H1A C1 H1B 109.5 . . ?
N1 C1 H1C 109.5 . . ?
H1A C1 H1C 109.5 . . ?
H1B C1 H1C 109.5 . . ?
C1 N1 C11 108.0(2) . . ?
C1 N1 C4 109.7(2) . . ?
C11 N1 C4 112.2(3) . . ?
C1 N1 Fe01 110.45(19) . . ?
C11 N1 Fe01 107.33(19) . . ?
C4 N1 Fe01 109.12(18) . . ?
O5 S2 O6 116.93(15) . . ?
O5 S2 O4 114.76(13) . . ?
O6 S2 O4 113.30(14) . . ?
O5 S2 C13 104.71(15) . . ?
O6 S2 C13 104.54(15) . . ?
O4 S2 C13 100.01(14) . . ?
N2 C2 H2A 109.5 . . ?
N2 C2 H2B 109.5 . . ?
H2A C2 H2B 109.5 . . ?
N2 C2 H2C 109.5 . . ?
H2A C2 H2C 109.5 . . ?
H2B C2 H2C 109.5 . . ?
C5 N2 C6 112.4(3) . . ?
C5 N2 C2 110.4(3) . . ?
C6 N2 C2 108.0(2) . . ?
C5 N2 Fe01 102.49(19) . . ?
C6 N2 Fe01 107.10(19) . . ?
C2 N2 Fe01 116.51(19) . . ?
N3 C3 H3A 109.5 . . ?
N3 C3 H3B 109.5 . . ?
H3A C3 H3B 109.5 . . ?
N3 C3 H3C 109.5 . . ?
H3A C3 H3C 109.5 . . ?
H3B C3 H3C 109.5 . . ?
C3 N3 C8 108.9(3) . . ?
C3 N3 C7 111.0(3) . . ?
C8 N3 C7 110.6(3) . . ?
C3 N3 Fe01 110.10(19) . . ?
C8 N3 Fe01 108.51(19) . . ?
C7 N3 Fe01 107.76(19) . . ?
S1 O3 Fe01 139.53(14) . . ?
S2 O4 Fe01 149.55(15) . . ?
N1 C4 C5 112.3(3) . . ?
N1 C4 H4A 109.1 . . ?
C5 C4 H4A 109.1 . . ?
N1 C4 H4AB 109.1 . . ?
C5 C4 H4AB 109.1 . . ?
H4A C4 H4AB 107.9 . . ?
N2 C5 C4 110.6(3) . . ?
N2 C5 H5A 109.5 . . ?
C4 C5 H5A 109.5 . . ?
N2 C5 H5AB 109.5 . . ?
C4 C5 H5AB 109.5 . . ?
H5A C5 H5AB 108.1 . . ?
N2 C6 C7 113.1(3) . . ?
N2 C6 H6A 109.0 . . ?
C7 C6 H6A 109.0 . . ?
N2 C6 H6AB 109.0 . . ?
C7 C6 H6AB 109.0 . . ?
H6A C6 H6AB 107.8 . . ?
N3 C7 C6 110.6(3) . . ?
N3 C7 H7A 109.5 . . ?
C6 C7 H7A 109.5 . . ?
N3 C7 H7AB 109.5 . . ?
C6 C7 H7AB 109.5 . . ?
H7A C7 H7AB 108.1 . . ?
C10 O008 C9 116.7(2) . . ?
C10 O008 Fe01 119.99(18) . . ?
C9 O008 Fe01 121.10(19) . . ?
N3 C8 C9 111.1(3) . . ?
N3 C8 H8A 109.4 . . ?
C9 C8 H8A 109.4 . . ?
N3 C8 H8AB 109.4 . . ?
C9 C8 H8AB 109.4 . . ?
H8A C8 H8AB 108.0 . . ?
O008 C9 C8 105.7(3) . . ?
O008 C9 H9A 110.6 . . ?
C8 C9 H9A 110.6 . . ?
O008 C9 H9AB 110.6 . . ?
C8 C9 H9AB 110.6 . . ?
H9A C9 H9AB 108.7 . . ?
O008 C10 C11 105.4(3) . . ?
O008 C10 H10A 110.7 . . ?
C11 C10 H10A 110.7 . . ?
O008 C10 H10B 110.7 . . ?
C11 C10 H10B 110.7 . . ?
H10A C10 H10B 108.8 . . ?
N1 C11 C10 111.3(3) . . ?
N1 C11 H11A 109.4 . . ?
C10 C11 H11A 109.4 . . ?
N1 C11 H11B 109.4 . . ?
C10 C11 H11B 109.4 . . ?
H11A C11 H11B 108.0 . . ?
F3 C12 F2 107.4(3) . . ?
F3 C12 F1 108.1(3) . . ?
F2 C12 F1 106.3(3) . . ?
F3 C12 S1 112.1(3) . . ?
F2 C12 S1 111.1(3) . . ?
F1 C12 S1 111.5(3) . . ?
F6 C13 F4 107.8(3) . . ?
F6 C13 F5 107.5(3) . . ?
F4 C13 F5 107.5(3) . . ?
F6 C13 S2 111.7(2) . . ?
F4 C13 S2 111.2(2) . . ?
F5 C13 S2 111.0(2) . . ?

loop_
_geom_bond_atom_site_label_1
_geom_bond_atom_site_label_2
_geom_bond_distance
_geom_bond_site_symmetry_2
_geom_bond_publ_flag
Fe01 O4 2.045(2) . ?
Fe01 O3 2.131(2) . ?
Fe01 O008 2.167(2) . ?
Fe01 N3 2.196(3) . ?
Fe01 N1 2.214(3) . ?
Fe01 N2 2.223(3) . ?
F1 C12 1.331(4) . ?
O1 S1 1.415(3) . ?
S1 O2 1.434(3) . ?
S1 O3 1.454(2) . ?
S1 C12 1.823(4) . ?
C1 N1 1.487(4) . ?
C1 H1A 0.9800 . ?
C1 H1B 0.9800 . ?
C1 H1C 0.9800 . ?
N1 C11 1.488(4) . ?
N1 C4 1.494(4) . ?
S2 O5 1.430(2) . ?
S2 O6 1.433(2) . ?
S2 O4 1.460(2) . ?
S2 C13 1.819(3) . ?
F2 C12 1.326(4) . ?
C2 N2 1.483(4) . ?
C2 H2A 0.9800 . ?
C2 H2B 0.9800 . ?
C2 H2C 0.9800 . ?
N2 C5 1.467(4) . ?
N2 C6 1.483(4) . ?
C3 N3 1.476(4) . ?
C3 H3A 0.9800 . ?
C3 H3B 0.9800 . ?
C3 H3C 0.9800 . ?
N3 C8 1.480(4) . ?
N3 C7 1.496(4) . ?
F3 C12 1.314(4) . ?
F4 C13 1.331(4) . ?
C4 C5 1.519(5) . ?
C4 H4A 0.9900 . ?
C4 H4AB 0.9900 . ?
F5 C13 1.333(4) . ?
C5 H5A 0.9900 . ?
C5 H5AB 0.9900 . ?
F6 C13 1.323(4) . ?
C6 C7 1.505(5) . ?
C6 H6A 0.9900 . ?
C6 H6AB 0.9900 . ?
C7 H7A 0.9900 . ?
C7 H7AB 0.9900 . ?
O008 C10 1.425(4) . ?
O008 C9 1.428(4) . ?
C8 C9 1.516(5) . ?
C8 H8A 0.9900 . ?
C8 H8AB 0.9900 . ?
C9 H9A 0.9900 . ?
C9 H9AB 0.9900 . ?
C10 C11 1.502(4) . ?
C10 H10A 0.9900 . ?
C10 H10B 0.9900 . ?
C11 H11A 0.9900 . ?
C11 H11B 0.9900 . ?
